data_7211980
loop_
_publ_author_name
'Lee, Dong-Chan'
'Cao, Bin'
'Jang, Kyoungmi'
'Forster, Paul M.'

_publ_section_title
;
 Self-assembly of halogen substituted phenazines
;
_journal_issue 5
_journal_name_full 'Journal of Materials Chemistry'
_journal_page_first 867
_journal_paper_doi 10.1039/b917601b
_journal_volume 20
_journal_year 2010
_chemical_formula_sum 'C32 H46 Cl2 N2 O2'
_chemical_formula_weight 561.61
_chemical_name_systematic
;
?
;
_space_group_IT_number 2
_symmetry_cell_setting triclinic
_symmetry_space_group_name_Hall '-P 1'
_symmetry_space_group_name_H-M 'P -1'
_atom_sites_solution_hydrogens geom
_atom_sites_solution_primary direct
_atom_sites_solution_secondary difmap
_audit_creation_method SHELXL-97
_cell_angle_alpha 90.125(6)
_cell_angle_beta 91.359(6)
_cell_angle_gamma 97.340(6)
_cell_formula_units_Z 2
_cell_length_a 5.421(2)
_cell_length_b 9.800(4)
_cell_length_c 29.833(13)
_cell_measurement_temperature 293(2)
_cell_volume 1571.5(11)
_computing_molecular_graphics 'Diamond 3.0'
_computing_structure_refinement 'SHELXL-97 (Sheldrick, 2008)'
_computing_structure_solution 'SHELXS-97 (Sheldrick, 2008)'
_diffrn_ambient_temperature 293(2)
_diffrn_measured_fraction_theta_full 0.995
_diffrn_measured_fraction_theta_max 0.995
_diffrn_radiation_monochromator graphite
_diffrn_radiation_source synchrotron
_diffrn_radiation_wavelength 0.77490
_diffrn_reflns_av_R_equivalents 0.0393
_diffrn_reflns_av_sigmaI/netI 0.0445
_diffrn_reflns_limit_h_max 6
_diffrn_reflns_limit_h_min -6
_diffrn_reflns_limit_k_max 11
_diffrn_reflns_limit_k_min -11
_diffrn_reflns_limit_l_max 34
_diffrn_reflns_limit_l_min -34
_diffrn_reflns_number 14611
_diffrn_reflns_theta_full 26.77
_diffrn_reflns_theta_max 26.77
_diffrn_reflns_theta_min 3.19
_exptl_absorpt_coefficient_mu 0.294
_exptl_absorpt_correction_T_max 0.7458
_exptl_absorpt_correction_T_min 0.6195
_exptl_absorpt_correction_type multi-scan
_exptl_crystal_density_diffrn 1.187
_exptl_crystal_density_method 'not measured'
_exptl_crystal_F_000 604
_refine_diff_density_max 0.187
_refine_diff_density_min -0.252
_refine_diff_density_rms 0.032
_refine_ls_extinction_method none
_refine_ls_goodness_of_fit_ref 1.020
_refine_ls_hydrogen_treatment constr
_refine_ls_matrix_type full
_refine_ls_number_parameters 343
_refine_ls_number_reflns 5164
_refine_ls_number_restraints 0
_refine_ls_restrained_S_all 1.020
_refine_ls_R_factor_all 0.0592
_refine_ls_R_factor_gt 0.0409
_refine_ls_shift/su_max 0.000
_refine_ls_shift/su_mean 0.000
_refine_ls_structure_factor_coef Fsqd
_refine_ls_weighting_details 'calc w=1/[\s^2^(Fo^2^)+(0.0620P)^2^+0.1048P] where P=(Fo^2^+2Fc^2^)/3'
_refine_ls_weighting_scheme calc
_refine_ls_wR_factor_gt 0.1089
_refine_ls_wR_factor_ref 0.1200
_reflns_number_gt 3788
_reflns_number_total 5164
_reflns_threshold_expression >2sigma(I)
_cod_data_source_file b917601b.txt
_cod_data_source_block final
_cod_depositor_comments
;
The following automatic conversions were performed:

'_symmetry_cell_setting' value 'Triclinic' changed to 'triclinic'
according to /home/saulius/struct/CIF-dictionaries/cif_core.dic
dictionary named 'cif_core.dic' version 2.4.2 from 2011-04-26.

Automatic conversion script
Id: cif_fix_values 1891 2012-01-12 08:04:46Z andrius 
;
_cod_original_cell_volume 1571.6(12)
_cod_original_sg_symbol_H-M P-1
_cod_database_code 7211980

loop_
_symmetry_equiv_pos_as_xyz
'x, y, z'
'-x, -y, -z'

loop_
_atom_site_label
_atom_site_type_symbol
_atom_site_fract_x
_atom_site_fract_y
_atom_site_fract_z
_atom_site_U_iso_or_equiv
_atom_site_adp_type
_atom_site_occupancy
_atom_site_symmetry_multiplicity
_atom_site_calc_flag
_atom_site_refinement_flags
Cl1 Cl 0.94835(9) 0.22896(6) 0.111582(17) 0.06785(19) Uani 1 1 d .
O2 O -0.0295(2) 0.36138(13) -0.17994(4) 0.0551(3) Uani 1 1 d .
Cl2 Cl 0.48058(10) 0.00764(5) 0.112248(17) 0.06456(18) Uani 1 1 d .
O1 O 0.3406(2) 0.54955(12) -0.17869(4) 0.0539(3) Uani 1 1 d .
N2 N 0.6390(3) 0.39542(15) -0.03755(5) 0.0507(4) Uani 1 1 d .
N1 N 0.2154(3) 0.19014(15) -0.03751(5) 0.0516(4) Uani 1 1 d .
C5 C 0.3309(3) 0.46742(18) -0.14219(6) 0.0470(4) Uani 1 1 d .
C6 C -0.3719(3) 0.27296(19) -0.22748(6) 0.0534(5) Uani 1 1 d .
H6A H -0.2572 0.2826 -0.2521 0.064 Uiso 1 1 calc R
H6B H -0.4451 0.3579 -0.2251 0.064 Uiso 1 1 calc R
C7 C 0.5241(3) 0.11801(19) 0.06703(6) 0.0490(4) Uani 1 1 d .
C8 C 0.1193(3) 0.36096(18) -0.14268(6) 0.0482(4) Uani 1 1 d .
C9 C 0.3546(4) 0.10951(19) 0.03290(6) 0.0521(5) Uani 1 1 d .
H9A H 0.2162 0.0429 0.0334 0.062 Uiso 1 1 calc R
C10 C 0.7741(3) 0.3094(2) 0.03253(6) 0.0526(5) Uani 1 1 d .
H10A H 0.9143 0.3750 0.0328 0.063 Uiso 1 1 calc R
C11 C -0.2299(3) 0.25100(19) -0.18462(6) 0.0513(5) Uani 1 1 d .
H11A H -0.3387 0.2504 -0.1593 0.062 Uiso 1 1 calc R
H11B H -0.1647 0.1634 -0.1857 0.062 Uiso 1 1 calc R
C12 C 0.4685(3) 0.38410(18) -0.07080(6) 0.0462(4) Uani 1 1 d .
C13 C 0.3870(3) 0.20159(18) -0.00361(6) 0.0475(4) Uani 1 1 d .
C14 C 0.6002(3) 0.30393(19) -0.00373(6) 0.0476(4) Uani 1 1 d .
C15 C -0.9213(4) 0.0606(2) -0.29323(7) 0.0632(5) Uani 1 1 d .
H15A H -1.0342 0.0408 -0.2687 0.076 Uiso 1 1 calc R
H15B H -0.8388 -0.0202 -0.2981 0.076 Uiso 1 1 calc R
C16 C -0.5760(4) 0.1556(2) -0.23786(7) 0.0567(5) Uani 1 1 d .
H16A H -0.6861 0.1433 -0.2126 0.068 Uiso 1 1 calc R
H16B H -0.5018 0.0715 -0.2416 0.068 Uiso 1 1 calc R
C17 C -1.2616(4) -0.0326(2) -0.34985(7) 0.0690(6) Uani 1 1 d .
H17A H -1.1751 -0.1114 -0.3556 0.083 Uiso 1 1 calc R
H17B H -1.3726 -0.0563 -0.3252 0.083 Uiso 1 1 calc R
C18 C -1.0716(4) 0.0873(2) -0.33530(7) 0.0649(6) Uani 1 1 d .
H18A H -1.1573 0.1667 -0.3301 0.078 Uiso 1 1 calc R
H18B H -0.9580 0.1098 -0.3596 0.078 Uiso 1 1 calc R
C19 C 0.5484(4) 0.65674(19) -0.18090(6) 0.0545(5) Uani 1 1 d .
H19A H 0.7021 0.6171 -0.1842 0.065 Uiso 1 1 calc R
H19B H 0.5616 0.7121 -0.1537 0.065 Uiso 1 1 calc R
C20 C 0.2560(3) 0.28051(18) -0.07098(6) 0.0471(4) Uani 1 1 d .
C21 C 0.5013(4) 0.7437(2) -0.22095(7) 0.0647(6) Uani 1 1 d .
H21A H 0.6337 0.8201 -0.2221 0.078 Uiso 1 1 calc R
H21B H 0.3467 0.7818 -0.2168 0.078 Uiso 1 1 calc R
C22 C 0.4988(3) 0.47689(18) -0.10763(6) 0.0498(5) Uani 1 1 d .
H22A H 0.6354 0.5447 -0.1079 0.060 Uiso 1 1 calc R
C23 C 0.0851(3) 0.27134(19) -0.10814(6) 0.0513(5) Uani 1 1 d .
H23A H -0.0513 0.2033 -0.1087 0.062 Uiso 1 1 calc R
C24 C 0.7375(3) 0.21974(19) 0.06689(6) 0.0493(5) Uani 1 1 d .
C25 C -0.7275(4) 0.1800(2) -0.27987(7) 0.0600(5) Uani 1 1 d .
H25A H -0.8104 0.2608 -0.2752 0.072 Uiso 1 1 calc R
H25B H -0.6149 0.1996 -0.3045 0.072 Uiso 1 1 calc R
C26 C -1.4167(4) -0.0073(2) -0.39108(7) 0.0728(6) Uani 1 1 d .
H26A H -1.5072 0.0698 -0.3853 0.087 Uiso 1 1 calc R
H26B H -1.3065 0.0178 -0.4157 0.087 Uiso 1 1 calc R
C27 C 0.7308(4) 0.6310(2) -0.28256(7) 0.0651(6) Uani 1 1 d .
H27A H 0.8019 0.5733 -0.2606 0.078 Uiso 1 1 calc R
H27B H 0.8460 0.7145 -0.2857 0.078 Uiso 1 1 calc R
C28 C 1.1338(5) 0.4191(3) -0.41444(9) 0.0858(7) Uani 1 1 d .
H28A H 1.2229 0.3679 -0.3930 0.103 Uiso 1 1 calc R
H28B H 1.2389 0.5043 -0.4207 0.103 Uiso 1 1 calc R
C29 C 0.6996(4) 0.5559(2) -0.32736(7) 0.0724(6) Uani 1 1 d .
H29A H 0.5922 0.4700 -0.3234 0.087 Uiso 1 1 calc R
H29B H 0.6158 0.6111 -0.3483 0.087 Uiso 1 1 calc R
C30 C 0.4854(4) 0.6677(2) -0.26568(7) 0.0658(6) Uani 1 1 d .
H30A H 0.3714 0.5836 -0.2629 0.079 Uiso 1 1 calc R
H30B H 0.4149 0.7242 -0.2880 0.079 Uiso 1 1 calc R
C31 C 0.8980(5) 0.4528(3) -0.39336(8) 0.0790(7) Uani 1 1 d .
H31A H 0.7865 0.3681 -0.3898 0.095 Uiso 1 1 calc R
H31B H 0.8170 0.5111 -0.4137 0.095 Uiso 1 1 calc R
C32 C -1.5996(5) -0.1299(3) -0.40505(9) 0.0931(8) Uani 1 1 d .
H32A H -1.7061 -0.1563 -0.3800 0.112 Uiso 1 1 calc R
H32B H -1.5080 -0.2062 -0.4114 0.112 Uiso 1 1 calc R
C33 C -1.7617(6) -0.1068(4) -0.44548(10) 0.1198(11) Uani 1 1 d .
H33A H -1.8720 -0.1894 -0.4521 0.180 Uiso 1 1 calc R
H33B H -1.6587 -0.0832 -0.4708 0.180 Uiso 1 1 calc R
H33C H -1.8573 -0.0333 -0.4393 0.180 Uiso 1 1 calc R
C34 C 0.9376(4) 0.5247(3) -0.34790(8) 0.0768(7) Uani 1 1 d .
H34A H 1.0195 0.4668 -0.3275 0.092 Uiso 1 1 calc R
H34B H 1.0473 0.6101 -0.3514 0.092 Uiso 1 1 calc R
C35 C 1.0905(5) 0.3362(3) -0.45739(9) 0.0981(9) Uani 1 1 d .
H35A H 0.9873 0.2505 -0.4510 0.118 Uiso 1 1 calc R
H35B H 0.9989 0.3868 -0.4786 0.118 Uiso 1 1 calc R
C36 C 1.3233(6) 0.3041(4) -0.47889(11) 0.1218(11) Uani 1 1 d .
H36A H 1.2807 0.2504 -0.5055 0.183 Uiso 1 1 calc R
H36B H 1.4147 0.2531 -0.4583 0.183 Uiso 1 1 calc R
H36C H 1.4237 0.3883 -0.4866 0.183 Uiso 1 1 calc R

loop_
_atom_site_aniso_label
_atom_site_aniso_U_11
_atom_site_aniso_U_22
_atom_site_aniso_U_33
_atom_site_aniso_U_23
_atom_site_aniso_U_13
_atom_site_aniso_U_12
Cl1 0.0500(3) 0.0929(4) 0.0573(3) 0.0113(3) -0.0122(2) -0.0011(3)
O2 0.0514(8) 0.0558(8) 0.0534(7) 0.0075(6) -0.0131(6) -0.0088(6)
Cl2 0.0698(4) 0.0631(3) 0.0577(3) 0.0136(2) -0.0081(2) -0.0015(3)
O1 0.0551(8) 0.0513(7) 0.0511(7) 0.0083(6) -0.0082(6) -0.0075(6)
N2 0.0460(9) 0.0558(9) 0.0486(9) 0.0019(7) -0.0029(7) 0.0000(7)
N1 0.0492(9) 0.0546(9) 0.0493(9) 0.0045(7) -0.0037(7) 0.0009(7)
C5 0.0468(10) 0.0455(10) 0.0478(10) 0.0022(8) -0.0004(8) 0.0025(8)
C6 0.0462(11) 0.0552(11) 0.0567(11) 0.0030(9) -0.0090(9) 0.0000(9)
C7 0.0500(11) 0.0507(11) 0.0466(10) 0.0030(8) 0.0002(8) 0.0072(9)
C8 0.0439(10) 0.0498(10) 0.0495(10) -0.0006(8) -0.0064(8) 0.0020(8)
C9 0.0493(11) 0.0514(11) 0.0535(11) 0.0041(9) -0.0004(9) -0.0009(9)
C10 0.0405(10) 0.0612(12) 0.0539(11) -0.0002(9) -0.0026(8) -0.0014(9)
C11 0.0453(11) 0.0488(11) 0.0569(11) 0.0041(8) -0.0076(9) -0.0038(9)
C12 0.0430(10) 0.0474(10) 0.0473(10) -0.0014(8) -0.0003(8) 0.0028(8)
C13 0.0450(10) 0.0502(10) 0.0467(10) -0.0018(8) -0.0015(8) 0.0041(8)
C14 0.0422(10) 0.0516(11) 0.0482(10) -0.0002(8) 0.0012(8) 0.0037(8)
C15 0.0500(12) 0.0660(13) 0.0702(13) 0.0018(10) -0.0133(10) -0.0030(10)
C16 0.0459(11) 0.0586(12) 0.0631(12) 0.0040(9) -0.0100(9) -0.0012(9)
C17 0.0578(13) 0.0742(14) 0.0702(13) 0.0022(11) -0.0141(11) -0.0079(11)
C18 0.0488(12) 0.0709(14) 0.0713(13) 0.0020(11) -0.0122(10) -0.0044(10)
C19 0.0540(12) 0.0486(11) 0.0564(11) 0.0033(9) -0.0061(9) -0.0086(9)
C20 0.0440(10) 0.0476(10) 0.0486(10) 0.0006(8) -0.0011(8) 0.0016(8)
C21 0.0657(14) 0.0533(12) 0.0720(14) 0.0147(10) -0.0053(11) -0.0033(10)
C22 0.0470(11) 0.0492(11) 0.0499(10) 0.0017(8) -0.0024(8) -0.0060(9)
C23 0.0438(11) 0.0533(11) 0.0536(11) 0.0038(9) -0.0054(9) -0.0053(9)
C24 0.0424(10) 0.0576(11) 0.0478(10) 0.0013(9) -0.0035(8) 0.0063(9)
C25 0.0468(11) 0.0634(12) 0.0673(13) 0.0050(10) -0.0121(10) 0.0000(9)
C26 0.0566(13) 0.0870(16) 0.0704(14) -0.0009(12) -0.0148(11) -0.0041(12)
C27 0.0635(14) 0.0670(13) 0.0604(12) 0.0110(10) -0.0089(10) -0.0066(11)
C28 0.0772(17) 0.0930(18) 0.0836(17) -0.0028(14) -0.0034(13) -0.0021(14)
C29 0.0685(15) 0.0771(15) 0.0669(14) 0.0074(11) -0.0096(11) -0.0066(12)
C30 0.0638(14) 0.0689(13) 0.0605(12) 0.0200(10) -0.0110(10) -0.0054(11)
C31 0.0723(16) 0.0897(17) 0.0721(15) 0.0026(13) -0.0099(12) 0.0018(13)
C32 0.0764(17) 0.107(2) 0.0890(17) -0.0111(15) -0.0234(14) -0.0122(15)
C33 0.093(2) 0.159(3) 0.102(2) -0.029(2) -0.0426(17) 0.001(2)
C34 0.0667(15) 0.0829(16) 0.0762(15) 0.0011(12) -0.0065(12) -0.0064(12)
C35 0.0847(19) 0.119(2) 0.0888(18) -0.0174(17) -0.0070(15) 0.0096(17)
C36 0.098(2) 0.155(3) 0.111(2) -0.028(2) 0.0037(19) 0.014(2)

loop_
_atom_type_symbol
_atom_type_description
_atom_type_scat_dispersion_real
_atom_type_scat_dispersion_imag
_atom_type_scat_source
C C -0.0020 0.0020 'International Tables Vol C Tables 4.2.6.8 and 6.1.1.4'
H H 0.0000 0.0000 'International Tables Vol C Tables 4.2.6.8 and 6.1.1.4'
N N -0.0031 0.0040 'International Tables Vol C Tables 4.2.6.8 and 6.1.1.4'
O O -0.0041 0.0074 'International Tables Vol C Tables 4.2.6.8 and 6.1.1.4'
Cl Cl 0.1408 0.1896 'International Tables Vol C Tables 4.2.6.8 and 6.1.1.4'

loop_
_geom_angle_atom_site_label_1
_geom_angle_atom_site_label_2
_geom_angle_atom_site_label_3
_geom_angle
C8 O2 C11 116.90(13)
C5 O1 C19 116.98(13)
C12 N2 C14 116.31(15)
C20 N1 C13 116.19(15)
O1 C5 C22 125.86(16)
O1 C5 C8 113.81(15)
C22 C5 C8 120.32(16)
C11 C6 C16 112.53(15)
C11 C6 H6A 109.1
C16 C6 H6A 109.1
C11 C6 H6B 109.1
C16 C6 H6B 109.1
H6A C6 H6B 107.8
C9 C7 C24 120.63(16)
C9 C7 Cl2 120.13(14)
C24 C7 Cl2 119.22(14)
C23 C8 O2 125.79(16)
C23 C8 C5 120.30(16)
O2 C8 C5 113.91(15)
C7 C9 C13 120.23(17)
C7 C9 H9A 119.9
C13 C9 H9A 119.9
C24 C10 C14 120.29(17)
C24 C10 H10A 119.9
C14 C10 H10A 119.9
O2 C11 C6 107.97(14)
O2 C11 H11A 110.1
C6 C11 H11A 110.1
O2 C11 H11B 110.1
C6 C11 H11B 110.1
H11A C11 H11B 108.4
N2 C12 C22 119.20(16)
N2 C12 C20 122.10(16)
C22 C12 C20 118.70(16)
N1 C13 C9 119.02(16)
N1 C13 C14 121.76(16)
C9 C13 C14 119.22(16)
N2 C14 C10 119.37(16)
N2 C14 C13 121.67(16)
C10 C14 C13 118.95(16)
C25 C15 C18 113.57(17)
C25 C15 H15A 108.9
C18 C15 H15A 108.9
C25 C15 H15B 108.9
C18 C15 H15B 108.9
H15A C15 H15B 107.7
C6 C16 C25 112.83(16)
C6 C16 H16A 109.0
C25 C16 H16A 109.0
C6 C16 H16B 109.0
C25 C16 H16B 109.0
H16A C16 H16B 107.8
C26 C17 C18 115.14(19)
C26 C17 H17A 108.5
C18 C17 H17A 108.5
C26 C17 H17B 108.5
C18 C17 H17B 108.5
H17A C17 H17B 107.5
C17 C18 C15 114.26(18)
C17 C18 H18A 108.7
C15 C18 H18A 108.7
C17 C18 H18B 108.7
C15 C18 H18B 108.7
H18A C18 H18B 107.6
O1 C19 C21 106.94(15)
O1 C19 H19A 110.3
C21 C19 H19A 110.3
O1 C19 H19B 110.3
C21 C19 H19B 110.3
H19A C19 H19B 108.6
N1 C20 C23 118.75(16)
N1 C20 C12 121.95(16)
C23 C20 C12 119.28(16)
C19 C21 C30 114.67(17)
C19 C21 H21A 108.6
C30 C21 H21A 108.6
C19 C21 H21B 108.6
C30 C21 H21B 108.6
H21A C21 H21B 107.6
C5 C22 C12 120.79(16)
C5 C22 H22A 119.6
C12 C22 H22A 119.6
C8 C23 C20 120.58(17)
C8 C23 H23A 119.7
C20 C23 H23A 119.7
C10 C24 C7 120.68(16)
C10 C24 Cl1 120.03(14)
C7 C24 Cl1 119.29(14)
C15 C25 C16 114.39(17)
C15 C25 H25A 108.7
C16 C25 H25A 108.7
C15 C25 H25B 108.7
C16 C25 H25B 108.7
H25A C25 H25B 107.6
C32 C26 C17 113.6(2)
C32 C26 H26A 108.9
C17 C26 H26A 108.9
C32 C26 H26B 108.9
C17 C26 H26B 108.9
H26A C26 H26B 107.7
C30 C27 C29 112.08(18)
C30 C27 H27A 109.2
C29 C27 H27A 109.2
C30 C27 H27B 109.2
C29 C27 H27B 109.2
H27A C27 H27B 107.9
C31 C28 C35 114.0(2)
C31 C28 H28A 108.8
C35 C28 H28A 108.8
C31 C28 H28B 108.8
C35 C28 H28B 108.8
H28A C28 H28B 107.7
C34 C29 C27 115.25(19)
C34 C29 H29A 108.5
C27 C29 H29A 108.5
C34 C29 H29B 108.5
C27 C29 H29B 108.5
H29A C29 H29B 107.5
C27 C30 C21 115.26(18)
C27 C30 H30A 108.5
C21 C30 H30A 108.5
C27 C30 H30B 108.5
C21 C30 H30B 108.5
H30A C30 H30B 107.5
C28 C31 C34 114.4(2)
C28 C31 H31A 108.6
C34 C31 H31A 108.6
C28 C31 H31B 108.6
C34 C31 H31B 108.6
H31A C31 H31B 107.6
C26 C32 C33 114.9(2)
C26 C32 H32A 108.6
C33 C32 H32A 108.6
C26 C32 H32B 108.6
C33 C32 H32B 108.6
H32A C32 H32B 107.5
C32 C33 H33A 109.5
C32 C33 H33B 109.5
H33A C33 H33B 109.5
C32 C33 H33C 109.5
H33A C33 H33C 109.5
H33B C33 H33C 109.5
C29 C34 C31 113.4(2)
C29 C34 H34A 108.9
C31 C34 H34A 108.9
C29 C34 H34B 108.9
C31 C34 H34B 108.9
H34A C34 H34B 107.7
C36 C35 C28 114.4(2)
C36 C35 H35A 108.7
C28 C35 H35A 108.7
C36 C35 H35B 108.7
C28 C35 H35B 108.7
H35A C35 H35B 107.6
C35 C36 H36A 109.5
C35 C36 H36B 109.5
H36A C36 H36B 109.5
C35 C36 H36C 109.5
H36A C36 H36C 109.5
H36B C36 H36C 109.5

loop_
_geom_bond_atom_site_label_1
_geom_bond_atom_site_label_2
_geom_bond_distance
Cl1 C24 1.7302(19)
O2 C8 1.358(2)
O2 C11 1.436(2)
Cl2 C7 1.7325(19)
O1 C5 1.354(2)
O1 C19 1.442(2)
N2 C12 1.334(2)
N2 C14 1.354(2)
N1 C20 1.340(2)
N1 C13 1.352(2)
C5 C22 1.354(2)
C5 C8 1.448(2)
C6 C11 1.507(2)
C6 C16 1.516(3)
C6 H6A 0.9700
C6 H6B 0.9700
C7 C9 1.350(3)
C7 C24 1.427(3)
C8 C23 1.356(2)
C9 C13 1.416(2)
C9 H9A 0.9300
C10 C24 1.353(3)
C10 C14 1.414(3)
C10 H10A 0.9300
C11 H11A 0.9700
C11 H11B 0.9700
C12 C22 1.427(2)
C12 C20 1.435(2)
C13 C14 1.430(3)
C15 C25 1.515(3)
C15 C18 1.521(3)
C15 H15A 0.9700
C15 H15B 0.9700
C16 C25 1.519(3)
C16 H16A 0.9700
C16 H16B 0.9700
C17 C26 1.512(3)
C17 C18 1.516(3)
C17 H17A 0.9700
C17 H17B 0.9700
C18 H18A 0.9700
C18 H18B 0.9700
C19 C21 1.505(3)
C19 H19A 0.9700
C19 H19B 0.9700
C20 C23 1.423(2)
C21 C30 1.522(3)
C21 H21A 0.9700
C21 H21B 0.9700
C22 H22A 0.9300
C23 H23A 0.9300
C25 H25A 0.9700
C25 H25B 0.9700
C26 C32 1.507(3)
C26 H26A 0.9700
C26 H26B 0.9700
C27 C30 1.519(3)
C27 C29 1.520(3)
C27 H27A 0.9700
C27 H27B 0.9700
C28 C31 1.511(3)
C28 C35 1.513(3)
C28 H28A 0.9700
C28 H28B 0.9700
C29 C34 1.507(3)
C29 H29A 0.9700
C29 H29B 0.9700
C30 H30A 0.9700
C30 H30B 0.9700
C31 C34 1.525(3)
C31 H31A 0.9700
C31 H31B 0.9700
C32 C33 1.510(3)
C32 H32A 0.9700
C32 H32B 0.9700
C33 H33A 0.9600
C33 H33B 0.9600
C33 H33C 0.9600
C34 H34A 0.9700
C34 H34B 0.9700
C35 C36 1.497(4)
C35 H35A 0.9700
C35 H35B 0.9700
C36 H36A 0.9600
C36 H36B 0.9600
C36 H36C 0.9600
